data_7715852
loop_
_publ_author_name
'Bento, Marcos A.'
'Gomes, Tiago'
'Martins, Frederico F.'
'Gil, Adri&#xe0;'
'Ferreira, Liliana P.'
'Barroso, S&#xf3;nia'
'Gomes, Clara S. B.'
'Garcia, Yann'
'Martinho, Paulo N.'

_publ_section_title
;
 The role of intermolecular interactions in
 [Fe(X-salEen)<sub>2</sub>]ClO<sub>4</sub> spin crossover complexes.
;
_journal_issue 20
_journal_name_full 'Dalton transactions (Cambridge, England : 2003)'
_journal_page_first 8791
_journal_page_last 8802
_journal_paper_doi 10.1039/d4dt00400k
_journal_volume 53
_journal_year 2024
_chemical_formula_moiety 'C22 H28 Cl2 Fe N4 O2, Cl O4'
_chemical_formula_sum 'C22 H28 Cl3 Fe N4 O6'
_chemical_formula_weight 606.68
_space_group_crystal_system monoclinic
_space_group_IT_number 14
_space_group_name_Hall '-P 2ybc'
_space_group_name_H-M_alt 'P 1 21/c 1'
_atom_sites_solution_hydrogens mixed
_audit_creation_method SHELXL-2018/3
_audit_update_record
;
2023-11-25 deposited with the CCDC.	2024-04-26 downloaded from the CCDC.
;
_cell_angle_alpha 90
_cell_angle_beta 104.146(2)
_cell_angle_gamma 90
_cell_formula_units_Z 4
_cell_length_a 9.8405(5)
_cell_length_b 22.8166(9)
_cell_length_c 11.9228(6)
_cell_measurement_reflns_used 53569
_cell_measurement_temperature 110(2)
_cell_measurement_theta_max 25.701
_cell_measurement_theta_min 3.002
_cell_volume 2595.8(2)
_computing_cell_refinement 'Bruker SAINT'
_computing_data_collection 'Bruker APEX3'
_computing_data_reduction 'Bruker SAINT'
_computing_molecular_graphics Mercury
_computing_publication_material 'WinGX and enCIFer'
_computing_structure_refinement 'SHELXL-2018/3 (Sheldrick, 2018)'
_computing_structure_solution 'SHELXT 2014/5 (Sheldrick, 2014)'
_diffrn_ambient_temperature 110(2)
_diffrn_measured_fraction_theta_full 0.998
_diffrn_measured_fraction_theta_max 0.997
_diffrn_measurement_device_type 'Bruker D8 Venture Photon 100 CMOS'
_diffrn_measurement_method '\f and \w scans'
_diffrn_radiation_probe x-ray
_diffrn_radiation_type MoK\a
_diffrn_radiation_wavelength 0.71073
_diffrn_reflns_av_R_equivalents 0.1102
_diffrn_reflns_av_unetI/netI 0.0447
_diffrn_reflns_Laue_measured_fraction_full 0.998
_diffrn_reflns_Laue_measured_fraction_max 0.997
_diffrn_reflns_limit_h_max 11
_diffrn_reflns_limit_h_min -11
_diffrn_reflns_limit_k_max 27
_diffrn_reflns_limit_k_min -27
_diffrn_reflns_limit_l_max 14
_diffrn_reflns_limit_l_min -14
_diffrn_reflns_number 53569
_diffrn_reflns_point_group_measured_fraction_full 0.998
_diffrn_reflns_point_group_measured_fraction_max 0.997
_diffrn_reflns_theta_full 25.242
_diffrn_reflns_theta_max 25.701
_diffrn_reflns_theta_min 3.002
_exptl_absorpt_coefficient_mu 0.935
_exptl_absorpt_correction_T_max 0.964
_exptl_absorpt_correction_T_min 0.850
_exptl_absorpt_correction_type multi-scan
_exptl_absorpt_process_details 'SADABS (Sheldrick, 2016)'
_exptl_crystal_colour black
_exptl_crystal_density_diffrn 1.552
_exptl_crystal_description prism
_exptl_crystal_F_000 1252
_exptl_crystal_size_max 0.180
_exptl_crystal_size_mid 0.080
_exptl_crystal_size_min 0.040
_refine_diff_density_max 0.306
_refine_diff_density_min -0.476
_refine_diff_density_rms 0.070
_refine_ls_extinction_method none
_refine_ls_goodness_of_fit_ref 1.027
_refine_ls_hydrogen_treatment mixed
_refine_ls_matrix_type full
_refine_ls_number_parameters 335
_refine_ls_number_reflns 4923
_refine_ls_number_restraints 0
_refine_ls_restrained_S_all 1.027
_refine_ls_R_factor_all 0.0627
_refine_ls_R_factor_gt 0.0359
_refine_ls_shift/su_max 0.001
_refine_ls_shift/su_mean 0.000
_refine_ls_structure_factor_coef Fsqd
_refine_ls_weighting_details 'w=1/[\s^2^(Fo^2^)+(0.0305P)^2^+1.6328P] where P=(Fo^2^+2Fc^2^)/3'
_refine_ls_weighting_scheme calc
_refine_ls_wR_factor_gt 0.0687
_refine_ls_wR_factor_ref 0.0746
_reflns_Friedel_coverage 0.000
_reflns_number_gt 3749
_reflns_number_total 4923
_reflns_threshold_expression 'I > 2\s(I)'
_cod_data_source_file d4dt00400k2.cif
_cod_data_source_block 2_110K
_cod_depositor_comments 'Adding full bibliography for 7715850--7715853.cif.'
_cod_original_sg_symbol_H-M 'P 21/c'
_cod_database_code 7715852
_shelx_shelxl_version_number 2018/3
_shelx_space_group_comment
;
The symmetry employed for this shelxl refinement is uniquely defined
by the following loop, which should always be used as a source of
symmetry information in preference to the above space-group names.
They are only intended as comments.
;
_shelx_estimated_absorpt_t_min 0.850
_shelx_estimated_absorpt_t_max 0.964

loop_
_space_group_symop_operation_xyz
'x, y, z'
'-x, y+1/2, -z+1/2'
'-x, -y, -z'
'x, -y-1/2, z-1/2'

loop_
_atom_site_label
_atom_site_type_symbol
_atom_site_fract_x
_atom_site_fract_y
_atom_site_fract_z
_atom_site_U_iso_or_equiv
_atom_site_adp_type
_atom_site_occupancy
_atom_site_site_symmetry_order
_atom_site_calc_flag
_atom_site_refinement_flags_posn
_atom_site_refinement_flags_adp
_atom_site_refinement_flags_occupancy
_atom_site_disorder_assembly
_atom_site_disorder_group
Fe1 Fe 0.69926(3) 0.37436(2) 0.74090(3) 0.01156(9) Uani 1 1 d . . . . .
Cl2 Cl 0.15897(6) 0.46955(3) 1.01208(6) 0.02367(16) Uani 1 1 d . . . . .
Cl3 Cl 0.74413(7) 0.40578(3) 0.34288(6) 0.02492(16) Uani 1 1 d . . . . .
Cl1 Cl 1.19583(7) 0.24237(3) 1.22056(6) 0.03153(18) Uani 1 1 d . . . . .
O2 O 0.55720(16) 0.34421(6) 0.80464(14) 0.0142(4) Uani 1 1 d . . . . .
O1 O 0.81262(16) 0.39094(6) 0.88699(14) 0.0145(4) Uani 1 1 d . . . . .
N3 N 0.63254(19) 0.45429(8) 0.73990(17) 0.0127(4) Uani 1 1 d . . . . .
N1 N 0.77004(19) 0.29560(8) 0.73929(16) 0.0124(4) Uani 1 1 d . . . . .
N4 N 0.8463(2) 0.41152(8) 0.66684(19) 0.0140(4) Uani 1 1 d . . . . .
N2 N 0.5777(2) 0.35241(9) 0.58186(19) 0.0155(5) Uani 1 1 d . . . . .
O3 O 0.7802(2) 0.35484(8) 0.41574(17) 0.0375(5) Uani 1 1 d . . . . .
O4 O 0.6805(2) 0.44741(9) 0.40581(17) 0.0408(5) Uani 1 1 d . . . . .
O6 O 0.6482(2) 0.39073(9) 0.23727(18) 0.0463(6) Uani 1 1 d . . . . .
O5 O 0.8680(2) 0.43024(10) 0.3205(2) 0.0517(6) Uani 1 1 d . . . . .
C12 C 0.4759(2) 0.37511(10) 0.8556(2) 0.0125(5) Uani 1 1 d . . . . .
C13 C 0.3896(2) 0.34434(10) 0.9144(2) 0.0147(5) Uani 1 1 d . . . . .
H13 H 0.397101 0.302880 0.920094 0.018 Uiso 1 1 calc R U . . .
C1 C 0.8862(2) 0.35303(10) 0.9610(2) 0.0132(5) Uani 1 1 d . . . . .
C17 C 0.4635(2) 0.43698(10) 0.8514(2) 0.0129(5) Uani 1 1 d . . . . .
C18 C 0.5427(2) 0.47326(10) 0.7924(2) 0.0141(5) Uani 1 1 d . . . . .
H18 H 0.527336 0.514360 0.792399 0.017 Uiso 1 1 calc R U . . .
C14 C 0.2952(2) 0.37247(11) 0.9633(2) 0.0169(5) Uani 1 1 d . . . . .
H14 H 0.238307 0.350665 1.002154 0.020 Uiso 1 1 calc R U . . .
C6 C 0.9190(2) 0.29542(10) 0.9319(2) 0.0134(5) Uani 1 1 d . . . . .
C16 C 0.3659(2) 0.46500(10) 0.9014(2) 0.0149(5) Uani 1 1 d . . . . .
H16 H 0.357299 0.506464 0.897410 0.018 Uiso 1 1 calc R U . . .
C15 C 0.2833(2) 0.43348(10) 0.9556(2) 0.0147(5) Uani 1 1 d . . . . .
C7 C 0.8581(2) 0.26958(10) 0.8214(2) 0.0142(5) Uani 1 1 d . . . . .
H7 H 0.884579 0.230643 0.808174 0.017 Uiso 1 1 calc R U . . .
C20 C 0.8537(2) 0.47469(10) 0.6984(2) 0.0186(6) Uani 1 1 d . . . . .
H20A H 0.901927 0.497005 0.648226 0.022 Uiso 1 1 calc R U . . .
H20B H 0.906205 0.479945 0.779865 0.022 Uiso 1 1 calc R U . . .
C19 C 0.7049(3) 0.49596(10) 0.6816(2) 0.0194(6) Uani 1 1 d . . . . .
H19A H 0.703766 0.535561 0.715298 0.023 Uiso 1 1 calc R U . . .
H19B H 0.657997 0.497928 0.598171 0.023 Uiso 1 1 calc R U . . .
C9 C 0.5697(3) 0.28746(10) 0.5792(2) 0.0189(6) Uani 1 1 d . . . . .
H9A H 0.534595 0.273520 0.498694 0.023 Uiso 1 1 calc R U . . .
H9B H 0.505093 0.273569 0.625436 0.023 Uiso 1 1 calc R U . . .
C2 C 0.9383(2) 0.37161(11) 1.0765(2) 0.0169(5) Uani 1 1 d . . . . .
H2 H 0.909637 0.408408 1.100133 0.020 Uiso 1 1 calc R U . . .
C3 C 1.0293(2) 0.33752(10) 1.1550(2) 0.0186(6) Uani 1 1 d . . . . .
H3 H 1.064178 0.350964 1.232098 0.022 Uiso 1 1 calc R U . . .
C5 C 1.0145(2) 0.26155(10) 1.0136(2) 0.0181(6) Uani 1 1 d . . . . .
H5 H 1.040079 0.223559 0.993351 0.022 Uiso 1 1 calc R U . . .
C8 C 0.7155(3) 0.26439(11) 0.6294(2) 0.0191(6) Uani 1 1 d . . . . .
H8A H 0.712796 0.221655 0.643121 0.023 Uiso 1 1 calc R U . . .
H8B H 0.776001 0.271751 0.575642 0.023 Uiso 1 1 calc R U . . .
C4 C 1.0707(3) 0.28320(11) 1.1221(2) 0.0209(6) Uani 1 1 d . . . . .
C10 C 0.4363(2) 0.38029(11) 0.5512(2) 0.0226(6) Uani 1 1 d . . . . .
H10A H 0.448113 0.423189 0.545617 0.027 Uiso 1 1 calc R U . . .
H10B H 0.389622 0.372977 0.614647 0.027 Uiso 1 1 calc R U . . .
C21 C 0.9870(2) 0.38373(11) 0.6941(2) 0.0190(6) Uani 1 1 d . . . . .
H21A H 0.976650 0.342108 0.670079 0.023 Uiso 1 1 calc R U . . .
H21B H 1.025921 0.384672 0.778923 0.023 Uiso 1 1 calc R U . . .
C22 C 1.0902(3) 0.41287(12) 0.6361(3) 0.0277(7) Uani 1 1 d . . . . .
H22A H 1.050932 0.413672 0.552231 0.042 Uiso 1 1 calc R U . . .
H22B H 1.178188 0.390740 0.653516 0.042 Uiso 1 1 calc R U . . .
H22C H 1.108116 0.453043 0.664983 0.042 Uiso 1 1 calc R U . . .
C11 C 0.3411(3) 0.35855(12) 0.4385(2) 0.0276(7) Uani 1 1 d . . . . .
H11A H 0.390408 0.361354 0.376513 0.041 Uiso 1 1 calc R U . . .
H11B H 0.256163 0.382675 0.418775 0.041 Uiso 1 1 calc R U . . .
H11C H 0.315368 0.317638 0.447462 0.041 Uiso 1 1 calc R U . . .
H2B H 0.616(2) 0.3611(10) 0.530(2) 0.009(7) Uiso 1 1 d . . . . .
H4B H 0.816(3) 0.4097(11) 0.590(2) 0.021(7) Uiso 1 1 d . . . . .

loop_
_atom_site_aniso_label
_atom_site_aniso_U_11
_atom_site_aniso_U_22
_atom_site_aniso_U_33
_atom_site_aniso_U_23
_atom_site_aniso_U_13
_atom_site_aniso_U_12
Fe1 0.01031(17) 0.01148(17) 0.01310(18) -0.00029(14) 0.00324(13) 0.00067(14)
Cl2 0.0216(3) 0.0208(3) 0.0339(4) -0.0071(3) 0.0169(3) -0.0003(3)
Cl3 0.0362(4) 0.0224(3) 0.0174(3) 0.0007(3) 0.0087(3) 0.0024(3)
Cl1 0.0293(4) 0.0243(3) 0.0312(4) 0.0084(3) -0.0114(3) -0.0004(3)
O2 0.0142(9) 0.0108(8) 0.0192(9) -0.0006(7) 0.0074(7) 0.0013(7)
O1 0.0161(9) 0.0119(8) 0.0148(9) -0.0002(7) 0.0023(7) 0.0012(7)
N3 0.0121(10) 0.0113(10) 0.0143(11) 0.0013(8) 0.0027(8) -0.0009(8)
N1 0.0119(10) 0.0134(10) 0.0126(11) -0.0030(8) 0.0045(8) -0.0005(8)
N4 0.0148(11) 0.0148(10) 0.0132(12) -0.0006(9) 0.0049(9) 0.0003(8)
N2 0.0132(11) 0.0196(11) 0.0144(12) 0.0010(9) 0.0048(9) -0.0011(8)
O3 0.0595(14) 0.0263(11) 0.0287(12) 0.0102(9) 0.0143(10) 0.0135(10)
O4 0.0588(14) 0.0391(12) 0.0270(12) -0.0018(9) 0.0151(11) 0.0213(11)
O6 0.0582(15) 0.0485(14) 0.0235(12) -0.0067(10) -0.0068(10) -0.0018(11)
O5 0.0548(15) 0.0581(15) 0.0518(15) -0.0069(12) 0.0315(12) -0.0224(12)
C12 0.0086(11) 0.0145(12) 0.0127(12) 0.0005(10) -0.0008(9) 0.0008(10)
C13 0.0158(13) 0.0110(12) 0.0168(13) -0.0013(10) 0.0031(11) 0.0005(10)
C1 0.0107(12) 0.0136(12) 0.0162(13) 0.0028(10) 0.0051(10) -0.0024(9)
C17 0.0094(12) 0.0132(12) 0.0149(13) -0.0017(10) 0.0007(10) -0.0001(9)
C18 0.0117(12) 0.0109(12) 0.0180(13) -0.0007(10) 0.0001(10) 0.0019(10)
C14 0.0138(12) 0.0204(13) 0.0170(13) 0.0009(11) 0.0046(10) -0.0047(11)
C6 0.0130(12) 0.0138(12) 0.0149(13) 0.0032(10) 0.0063(10) -0.0025(10)
C16 0.0128(12) 0.0110(12) 0.0199(14) -0.0033(10) 0.0023(10) -0.0005(10)
C15 0.0110(12) 0.0168(12) 0.0174(14) -0.0058(10) 0.0053(10) 0.0004(10)
C7 0.0138(12) 0.0101(12) 0.0215(14) -0.0004(10) 0.0095(11) -0.0001(10)
C20 0.0192(13) 0.0146(12) 0.0252(15) 0.0008(11) 0.0116(11) -0.0022(10)
C19 0.0221(14) 0.0157(13) 0.0229(15) 0.0054(11) 0.0105(11) 0.0007(10)
C9 0.0194(13) 0.0158(13) 0.0192(14) -0.0052(11) 0.0004(11) -0.0025(10)
C2 0.0186(13) 0.0151(12) 0.0169(13) -0.0004(11) 0.0042(10) -0.0031(11)
C3 0.0197(14) 0.0202(13) 0.0144(14) 0.0019(11) 0.0016(11) -0.0094(11)
C5 0.0165(13) 0.0148(12) 0.0244(15) 0.0052(11) 0.0079(11) -0.0005(10)
C8 0.0210(14) 0.0182(13) 0.0172(14) -0.0076(11) 0.0027(11) 0.0009(10)
C4 0.0166(13) 0.0214(14) 0.0216(15) 0.0096(11) -0.0011(11) -0.0029(11)
C10 0.0149(13) 0.0259(14) 0.0238(15) 0.0026(12) -0.0016(11) 0.0035(11)
C21 0.0112(12) 0.0230(14) 0.0245(15) -0.0013(11) 0.0074(11) 0.0037(10)
C22 0.0160(14) 0.0304(15) 0.0404(18) 0.0028(13) 0.0141(13) 0.0014(12)
C11 0.0200(14) 0.0296(15) 0.0274(16) 0.0019(12) -0.0056(12) -0.0012(12)

loop_
_atom_type_symbol
_atom_type_description
_atom_type_scat_dispersion_real
_atom_type_scat_dispersion_imag
_atom_type_scat_source
C C 0.0033 0.0016 'International Tables Vol C Tables 4.2.6.8 and 6.1.1.4'
H H 0.0000 0.0000 'International Tables Vol C Tables 4.2.6.8 and 6.1.1.4'
Cl Cl 0.1484 0.1585 'International Tables Vol C Tables 4.2.6.8 and 6.1.1.4'
Fe Fe 0.3463 0.8444 'International Tables Vol C Tables 4.2.6.8 and 6.1.1.4'
N N 0.0061 0.0033 'International Tables Vol C Tables 4.2.6.8 and 6.1.1.4'
O O 0.0106 0.0060 'International Tables Vol C Tables 4.2.6.8 and 6.1.1.4'

loop_
_geom_angle_atom_site_label_1
_geom_angle_atom_site_label_2
_geom_angle_atom_site_label_3
_geom_angle
_geom_angle_site_symmetry_1
_geom_angle_site_symmetry_3
_geom_angle_publ_flag
O1 Fe1 O2 91.77(7) . . ?
O1 Fe1 N1 93.63(7) . . ?
O2 Fe1 N1 88.23(7) . . ?
O1 Fe1 N3 86.51(7) . . ?
O2 Fe1 N3 93.59(7) . . ?
N1 Fe1 N3 178.17(8) . . ?
O1 Fe1 N2 177.48(7) . . ?
O2 Fe1 N2 87.75(8) . . ?
N1 Fe1 N2 83.88(8) . . ?
N3 Fe1 N2 95.99(8) . . ?
O1 Fe1 N4 89.68(8) . . ?
O2 Fe1 N4 176.41(7) . . ?
N1 Fe1 N4 94.96(8) . . ?
N3 Fe1 N4 83.22(8) . . ?
N2 Fe1 N4 90.94(9) . . ?
O6 Cl3 O5 110.02(14) . . ?
O6 Cl3 O3 110.61(13) . . ?
O5 Cl3 O3 109.45(14) . . ?
O6 Cl3 O4 109.97(13) . . ?
O5 Cl3 O4 109.83(14) . . ?
O3 Cl3 O4 106.92(12) . . ?
C12 O2 Fe1 125.85(14) . . ?
C1 O1 Fe1 126.69(14) . . ?
C18 N3 C19 119.2(2) . . ?
C18 N3 Fe1 126.16(16) . . ?
C19 N3 Fe1 114.32(15) . . ?
C7 N1 C8 119.11(19) . . ?
C7 N1 Fe1 126.96(16) . . ?
C8 N1 Fe1 113.92(14) . . ?
C21 N4 C20 111.89(19) . . ?
C21 N4 Fe1 116.53(15) . . ?
C20 N4 Fe1 106.74(15) . . ?
C21 N4 H4B 105.4(17) . . ?
C20 N4 H4B 106.7(17) . . ?
Fe1 N4 H4B 109.2(17) . . ?
C9 N2 C10 112.30(19) . . ?
C9 N2 Fe1 106.29(15) . . ?
C10 N2 Fe1 115.00(16) . . ?
C9 N2 H2B 105.0(17) . . ?
C10 N2 H2B 106.4(17) . . ?
Fe1 N2 H2B 111.5(17) . . ?
O2 C12 C13 117.9(2) . . ?
O2 C12 C17 124.9(2) . . ?
C13 C12 C17 117.1(2) . . ?
C14 C13 C12 122.0(2) . . ?
C14 C13 H13 119.0 . . ?
C12 C13 H13 119.0 . . ?
O1 C1 C2 117.7(2) . . ?
O1 C1 C6 124.4(2) . . ?
C2 C1 C6 117.8(2) . . ?
C16 C17 C12 120.1(2) . . ?
C16 C17 C18 117.2(2) . . ?
C12 C17 C18 122.7(2) . . ?
N3 C18 C17 124.7(2) . . ?
N3 C18 H18 117.6 . . ?
C17 C18 H18 117.6 . . ?
C13 C14 C15 119.5(2) . . ?
C13 C14 H14 120.2 . . ?
C15 C14 H14 120.2 . . ?
C5 C6 C1 119.6(2) . . ?
C5 C6 C7 117.9(2) . . ?
C1 C6 C7 122.5(2) . . ?
C15 C16 C17 120.8(2) . . ?
C15 C16 H16 119.6 . . ?
C17 C16 H16 119.6 . . ?
C16 C15 C14 120.5(2) . . ?
C16 C15 Cl2 119.44(18) . . ?
C14 C15 Cl2 120.06(18) . . ?
N1 C7 C6 124.3(2) . . ?
N1 C7 H7 117.9 . . ?
C6 C7 H7 117.9 . . ?
N4 C20 C19 106.97(19) . . ?
N4 C20 H20A 110.3 . . ?
C19 C20 H20A 110.3 . . ?
N4 C20 H20B 110.3 . . ?
C19 C20 H20B 110.3 . . ?
H20A C20 H20B 108.6 . . ?
N3 C19 C20 107.31(19) . . ?
N3 C19 H19A 110.3 . . ?
C20 C19 H19A 110.3 . . ?
N3 C19 H19B 110.3 . . ?
C20 C19 H19B 110.3 . . ?
H19A C19 H19B 108.5 . . ?
N2 C9 C8 107.47(19) . . ?
N2 C9 H9A 110.2 . . ?
C8 C9 H9A 110.2 . . ?
N2 C9 H9B 110.2 . . ?
C8 C9 H9B 110.2 . . ?
H9A C9 H9B 108.5 . . ?
C3 C2 C1 121.1(2) . . ?
C3 C2 H2 119.4 . . ?
C1 C2 H2 119.4 . . ?
C2 C3 C4 120.1(2) . . ?
C2 C3 H3 120.0 . . ?
C4 C3 H3 120.0 . . ?
C4 C5 C6 120.2(2) . . ?
C4 C5 H5 119.9 . . ?
C6 C5 H5 119.9 . . ?
N1 C8 C9 106.78(19) . . ?
N1 C8 H8A 110.4 . . ?
C9 C8 H8A 110.4 . . ?
N1 C8 H8B 110.4 . . ?
C9 C8 H8B 110.4 . . ?
H8A C8 H8B 108.6 . . ?
C5 C4 C3 120.7(2) . . ?
C5 C4 Cl1 119.9(2) . . ?
C3 C4 Cl1 119.47(19) . . ?
N2 C10 C11 114.4(2) . . ?
N2 C10 H10A 108.7 . . ?
C11 C10 H10A 108.7 . . ?
N2 C10 H10B 108.7 . . ?
C11 C10 H10B 108.7 . . ?
H10A C10 H10B 107.6 . . ?
N4 C21 C22 113.9(2) . . ?
N4 C21 H21A 108.8 . . ?
C22 C21 H21A 108.8 . . ?
N4 C21 H21B 108.8 . . ?
C22 C21 H21B 108.8 . . ?
H21A C21 H21B 107.7 . . ?
C21 C22 H22A 109.5 . . ?
C21 C22 H22B 109.5 . . ?
H22A C22 H22B 109.5 . . ?
C21 C22 H22C 109.5 . . ?
H22A C22 H22C 109.5 . . ?
H22B C22 H22C 109.5 . . ?
C10 C11 H11A 109.5 . . ?
C10 C11 H11B 109.5 . . ?
H11A C11 H11B 109.5 . . ?
C10 C11 H11C 109.5 . . ?
H11A C11 H11C 109.5 . . ?
H11B C11 H11C 109.5 . . ?

loop_
_geom_bond_atom_site_label_1
_geom_bond_atom_site_label_2
_geom_bond_distance
_geom_bond_site_symmetry_2
_geom_bond_publ_flag
Fe1 O1 1.8632(16) . ?
Fe1 O2 1.8773(16) . ?
Fe1 N1 1.9291(19) . ?
Fe1 N3 1.9374(18) . ?
Fe1 N2 2.042(2) . ?
Fe1 N4 2.053(2) . ?
Cl2 C15 1.741(2) . ?
Cl3 O6 1.419(2) . ?
Cl3 O5 1.424(2) . ?
Cl3 O3 1.4423(19) . ?
Cl3 O4 1.4445(19) . ?
Cl1 C4 1.748(2) . ?
O2 C12 1.321(3) . ?
O1 C1 1.318(3) . ?
N3 C18 1.277(3) . ?
N3 C19 1.461(3) . ?
N1 C7 1.283(3) . ?
N1 C8 1.472(3) . ?
N4 C21 1.485(3) . ?
N4 C20 1.487(3) . ?
N4 H4B 0.89(3) . ?
N2 C9 1.484(3) . ?
N2 C10 1.492(3) . ?
N2 H2B 0.82(3) . ?
C12 C13 1.413(3) . ?
C12 C17 1.417(3) . ?
C13 C14 1.371(3) . ?
C13 H13 0.9500 . ?
C1 C2 1.412(3) . ?
C1 C6 1.417(3) . ?
C17 C16 1.402(3) . ?
C17 C18 1.434(3) . ?
C18 H18 0.9500 . ?
C14 C15 1.398(3) . ?
C14 H14 0.9500 . ?
C6 C5 1.408(3) . ?
C6 C7 1.434(3) . ?
C16 C15 1.361(3) . ?
C16 H16 0.9500 . ?
C7 H7 0.9500 . ?
C20 C19 1.510(3) . ?
C20 H20A 0.9900 . ?
C20 H20B 0.9900 . ?
C19 H19A 0.9900 . ?
C19 H19B 0.9900 . ?
C9 C8 1.508(3) . ?
C9 H9A 0.9900 . ?
C9 H9B 0.9900 . ?
C2 C3 1.369(3) . ?
C2 H2 0.9500 . ?
C3 C4 1.391(4) . ?
C3 H3 0.9500 . ?
C5 C4 1.368(4) . ?
C5 H5 0.9500 . ?
C8 H8A 0.9900 . ?
C8 H8B 0.9900 . ?
C10 C11 1.521(3) . ?
C10 H10A 0.9900 . ?
C10 H10B 0.9900 . ?
C21 C22 1.515(3) . ?
C21 H21A 0.9900 . ?
C21 H21B 0.9900 . ?
C22 H22A 0.9800 . ?
C22 H22B 0.9800 . ?
C22 H22C 0.9800 . ?
C11 H11A 0.9800 . ?
C11 H11B 0.9800 . ?
C11 H11C 0.9800 . ?

loop_
_geom_hbond_atom_site_label_D
_geom_hbond_atom_site_label_H
_geom_hbond_atom_site_label_A
_geom_hbond_distance_DH
_geom_hbond_distance_HA
_geom_hbond_distance_DA
_geom_hbond_angle_DHA
_geom_hbond_site_symmetry_A
_geom_hbond_publ_flag
C20 H20B Cl2 0.99 2.94 3.710(3) 134.9 3_667 yes
C19 H19B O4 0.99 2.62 3.422(3) 137.7 . yes
C10 H10B O2 0.99 2.54 3.077(3) 113.8 . yes
C21 H21A Cl1 0.99 2.85 3.505(2) 124.7 4_565 yes
N2 H2B O3 0.82(3) 2.36(3) 3.135(3) 157(2) . yes
N2 H2B O4 0.82(3) 2.64(3) 3.342(3) 145(2) . yes
N4 H4B Cl3 0.89(3) 2.86(3) 3.748(2) 175(2) . yes
N4 H4B O3 0.89(3) 2.38(3) 3.179(3) 150(2) . yes
N4 H4B O4 0.89(3) 2.43(3) 3.246(3) 152(2) . yes
C20 H20B Cl2 0.99 2.94 3.710(3) 134.9 3_667 yes
C19 H19B O4 0.99 2.62 3.422(3) 137.7 . yes
C10 H10B O2 0.99 2.54 3.077(3) 113.8 . yes
C21 H21A Cl1 0.99 2.85 3.505(2) 124.7 4_565 yes
N2 H2B O3 0.82(3) 2.36(3) 3.135(3) 157(2) . yes
N2 H2B O4 0.82(3) 2.64(3) 3.342(3) 145(2) . yes
N4 H4B Cl3 0.89(3) 2.86(3) 3.748(2) 175(2) . yes
N4 H4B O3 0.89(3) 2.38(3) 3.179(3) 150(2) . yes
N4 H4B O4 0.89(3) 2.43(3) 3.246(3) 152(2) . yes

loop_
_geom_torsion_atom_site_label_1
_geom_torsion_atom_site_label_2
_geom_torsion_atom_site_label_3
_geom_torsion_atom_site_label_4
_geom_torsion
_geom_torsion_site_symmetry_1
_geom_torsion_site_symmetry_2
_geom_torsion_site_symmetry_3
_geom_torsion_site_symmetry_4
_geom_torsion_publ_flag
O1 Fe1 O2 C12 70.89(17) . . . . ?
N1 Fe1 O2 C12 164.47(18) . . . . ?
N3 Fe1 O2 C12 -15.72(18) . . . . ?
N2 Fe1 O2 C12 -111.59(18) . . . . ?
O2 Fe1 O1 C1 76.40(18) . . . . ?
N1 Fe1 O1 C1 -11.94(19) . . . . ?
N3 Fe1 O1 C1 169.89(19) . . . . ?
N4 Fe1 O1 C1 -106.89(18) . . . . ?
Fe1 O2 C12 C13 -170.33(15) . . . . ?
Fe1 O2 C12 C17 12.9(3) . . . . ?
O2 C12 C13 C14 -175.7(2) . . . . ?
C17 C12 C13 C14 1.4(3) . . . . ?
Fe1 O1 C1 C2 -165.28(16) . . . . ?
Fe1 O1 C1 C6 16.2(3) . . . . ?
O2 C12 C17 C16 175.1(2) . . . . ?
C13 C12 C17 C16 -1.7(3) . . . . ?
O2 C12 C17 C18 -1.8(4) . . . . ?
C13 C12 C17 C18 -178.6(2) . . . . ?
C19 N3 C18 C17 179.1(2) . . . . ?
Fe1 N3 C18 C17 -7.3(3) . . . . ?
C16 C17 C18 N3 -178.0(2) . . . . ?
C12 C17 C18 N3 -1.0(4) . . . . ?
C12 C13 C14 C15 -0.1(4) . . . . ?
O1 C1 C6 C5 171.0(2) . . . . ?
C2 C1 C6 C5 -7.5(3) . . . . ?
O1 C1 C6 C7 -9.2(4) . . . . ?
C2 C1 C6 C7 172.3(2) . . . . ?
C12 C17 C16 C15 0.8(3) . . . . ?
C18 C17 C16 C15 177.8(2) . . . . ?
C17 C16 C15 C14 0.6(4) . . . . ?
C17 C16 C15 Cl2 -177.67(18) . . . . ?
C13 C14 C15 C16 -0.9(4) . . . . ?
C13 C14 C15 Cl2 177.34(18) . . . . ?
C8 N1 C7 C6 179.7(2) . . . . ?
Fe1 N1 C7 C6 0.8(3) . . . . ?
C5 C6 C7 N1 -179.8(2) . . . . ?
C1 C6 C7 N1 0.4(4) . . . . ?
C21 N4 C20 C19 -172.7(2) . . . . ?
Fe1 N4 C20 C19 -44.1(2) . . . . ?
C18 N3 C19 C20 142.9(2) . . . . ?
Fe1 N3 C19 C20 -31.4(2) . . . . ?
N4 C20 C19 N3 49.2(3) . . . . ?
C10 N2 C9 C8 -171.2(2) . . . . ?
Fe1 N2 C9 C8 -44.6(2) . . . . ?
O1 C1 C2 C3 -172.0(2) . . . . ?
C6 C1 C2 C3 6.6(3) . . . . ?
C1 C2 C3 C4 -0.8(4) . . . . ?
C1 C6 C5 C4 2.8(3) . . . . ?
C7 C6 C5 C4 -177.0(2) . . . . ?
C7 N1 C8 C9 149.8(2) . . . . ?
Fe1 N1 C8 C9 -31.1(2) . . . . ?
N2 C9 C8 N1 49.4(3) . . . . ?
C6 C5 C4 C3 3.2(4) . . . . ?
C6 C5 C4 Cl1 -176.83(18) . . . . ?
C2 C3 C4 C5 -4.2(4) . . . . ?
C2 C3 C4 Cl1 175.79(19) . . . . ?
C9 N2 C10 C11 -52.0(3) . . . . ?
Fe1 N2 C10 C11 -173.70(18) . . . . ?
C20 N4 C21 C22 -57.3(3) . . . . ?
Fe1 N4 C21 C22 179.52(17) . . . . ?
